data_4076243
loop_
_publ_author_name
'Abdur-Rashid, Kamaluddin'
'Fedorkiw, Terry'
'Lough, Alan J.'
'Morris, Robert H.'

_publ_section_title
;
 Coordinatively Unsaturated Hydridoruthenium(II) Complexes of
 N-Heterocyclic Carbenes
;
_journal_issue 1
_journal_name_full Organometallics
_journal_page_first 86
_journal_paper_doi 10.1021/om034178g
_journal_volume 23
_journal_year 2004
_chemical_formula_moiety 'C42 H39 N2 O3 P Ru, C4 H8 O'
_chemical_formula_sum 'C46 H47 N2 O4 P Ru'
_chemical_formula_weight 823.90
_chemical_name_systematic
; 
 ? 
;
_space_group_IT_number 14
_symmetry_cell_setting monoclinic
_symmetry_space_group_name_Hall '-P 2yn'
_symmetry_space_group_name_H-M 'P 1 21/n 1'
_atom_sites_solution_hydrogens geom
_atom_sites_solution_primary direct
_atom_sites_solution_secondary difmap
_audit_creation_method SHELXL-97
_cell_angle_alpha 90.00
_cell_angle_beta 96.445(3)
_cell_angle_gamma 90.00
_cell_formula_units_Z 4
_cell_length_a 11.2770(9)
_cell_length_b 12.446(1)
_cell_length_c 29.068(3)
_cell_measurement_reflns_used 61519
_cell_measurement_temperature 150(1)
_cell_measurement_theta_max 25.0
_cell_measurement_theta_min 2.6
_cell_volume 4054.0(6)
_computing_cell_refinement 'Denzo-SMN (Otwinowski & Minor, 1997)'
_computing_data_collection 'Collect (Nonius BV, 1997-2002)'
_computing_data_reduction Denzo-SMN
_computing_molecular_graphics 'SHELXTL V6.12'
_computing_publication_material 'SHELXTL V6.12'
_computing_structure_refinement 'SHELXTL V6.12(Sheldrick, 2001)'
_computing_structure_solution 'SIR-92 (Altomare et al., 1993)'
_diffrn_ambient_temperature 150(2)
_diffrn_detector_area_resol_mean 9
_diffrn_measured_fraction_theta_full 0.980
_diffrn_measured_fraction_theta_max 0.980
_diffrn_measurement_device_type 'Nonius Kappa-CCD'
_diffrn_measurement_method '\f scans and \w scans with \k offsets'
_diffrn_radiation_monochromator graphite
_diffrn_radiation_source 'fine-focus sealed tube'
_diffrn_radiation_type MoK\a
_diffrn_radiation_wavelength 0.71073
_diffrn_reflns_av_R_equivalents 0.1195
_diffrn_reflns_av_sigmaI/netI 0.1776
_diffrn_reflns_limit_h_max 13
_diffrn_reflns_limit_h_min -13
_diffrn_reflns_limit_k_max 14
_diffrn_reflns_limit_k_min -14
_diffrn_reflns_limit_l_max 34
_diffrn_reflns_limit_l_min -34
_diffrn_reflns_number 18029
_diffrn_reflns_theta_full 25.13
_diffrn_reflns_theta_max 25.13
_diffrn_reflns_theta_min 2.60
_diffrn_standards_decay_% 0
_diffrn_standards_number 0
_exptl_absorpt_coefficient_mu 0.471
_exptl_absorpt_correction_T_max 0.994
_exptl_absorpt_correction_T_min 0.780
_exptl_absorpt_correction_type multi-scan
_exptl_absorpt_process_details
; 
multi-scan from symmetry-related measurements 
 Sortav (Blessing 1995) 
;
_exptl_crystal_density_diffrn 1.350
_exptl_crystal_density_method 'not measured'
_exptl_crystal_description needle
_exptl_crystal_F_000 1712
_exptl_crystal_size_max 0.15
_exptl_crystal_size_mid 0.06
_exptl_crystal_size_min 0.04
_refine_diff_density_max 0.849
_refine_diff_density_min -0.639
_refine_diff_density_rms 0.120
_refine_ls_extinction_coef 0.0063(8)
_refine_ls_extinction_expression Fc^*^=kFc[1+0.001xFc^2^\l^3^/sin(2\q)]^-1/4^
_refine_ls_extinction_method SHELXL
_refine_ls_goodness_of_fit_ref 1.070
_refine_ls_hydrogen_treatment constr
_refine_ls_matrix_type full
_refine_ls_number_parameters 494
_refine_ls_number_reflns 7104
_refine_ls_number_restraints 0
_refine_ls_restrained_S_all 1.070
_refine_ls_R_factor_all 0.1827
_refine_ls_R_factor_gt 0.0962
_refine_ls_shift/su_max 0.000
_refine_ls_shift/su_mean 0.000
_refine_ls_structure_factor_coef Fsqd
_refine_ls_weighting_details 'calc w=1/[\s^2^(Fo^2^)+(0.0679P)^2^+26.0957P] where P=(Fo^2^+2Fc^2^)/3'
_refine_ls_weighting_scheme calc
_refine_ls_wR_factor_gt 0.2206
_refine_ls_wR_factor_ref 0.2536
_reflns_number_gt 3817
_reflns_number_total 7104
_reflns_threshold_expression I>2\s(I)
_cod_data_source_file om034178gsi20030918_011235.cif
_cod_data_source_block compound(5)
_cod_depositor_comments
;
The following automatic conversions were performed:

'_symmetry_cell_setting' value 'Monoclinic' changed to 'monoclinic'
according to /home/saulius/struct/CIF-dictionaries/cif_core.dic
dictionary named 'cif_core.dic' version 2.4.1 from 2010-06-29.

Automatic conversion script
Id: cif_fix_values 1715 2011-07-08 13:25:40Z adriana 
;
_cod_original_sg_symbol_H-M 'P 21/n'
_cod_database_code 4076243

loop_
_symmetry_equiv_pos_as_xyz
'x, y, z'
'-x+1/2, y+1/2, -z+1/2'
'-x, -y, -z'
'x-1/2, -y-1/2, z-1/2'

loop_
_atom_site_label
_atom_site_type_symbol
_atom_site_fract_x
_atom_site_fract_y
_atom_site_fract_z
_atom_site_U_iso_or_equiv
_atom_site_adp_type
_atom_site_occupancy
_atom_site_symmetry_multiplicity
_atom_site_calc_flag
_atom_site_refinement_flags
Ru1 Ru 0.41907(8) 0.28352(7) 0.16987(3) 0.0427(4) Uani 1 1 d .
P1 P 0.4683(2) 0.1813(2) 0.10713(9) 0.0441(7) Uani 1 1 d .
O1 O 0.5445(7) 0.1122(7) 0.2342(3) 0.065(2) Uani 1 1 d .
O2 O 0.1611(7) 0.2095(6) 0.1414(3) 0.058(2) Uani 1 1 d .
O3 O 0.5520(7) 0.4691(7) 0.1283(3) 0.061(2) Uani 1 1 d .
N1 N 0.2809(7) 0.4594(6) 0.2189(3) 0.042(2) Uani 1 1 d .
N2 N 0.4498(7) 0.4327(6) 0.2588(3) 0.040(2) Uani 1 1 d .
C1 C 0.4963(10) 0.1815(9) 0.2126(4) 0.045(3) Uani 1 1 d .
C2 C 0.2545(11) 0.2434(8) 0.1535(4) 0.050(3) Uani 1 1 d .
C3 C 0.5015(11) 0.4004(9) 0.1451(4) 0.051(3) Uani 1 1 d .
C4 C 0.3782(9) 0.3962(8) 0.2203(3) 0.040(2) Uani 1 1 d .
C5 C 0.2883(10) 0.5326(9) 0.2555(4) 0.051(3) Uani 1 1 d .
H5A H 0.2301 0.5842 0.2618 0.061 Uiso 1 1 calc R
C6 C 0.3955(10) 0.5150(9) 0.2801(4) 0.051(3) Uani 1 1 d .
H6A H 0.4274 0.5525 0.3072 0.061 Uiso 1 1 calc R
C11 C 0.6202(9) 0.1242(9) 0.1110(3) 0.047(3) Uani 1 1 d .
C12 C 0.7132(10) 0.1762(10) 0.1357(4) 0.060(3) Uani 1 1 d .
H12A H 0.6981 0.2384 0.1531 0.073 Uiso 1 1 calc R
C13 C 0.8295(11) 0.1394(11) 0.1357(4) 0.063(3) Uani 1 1 d .
H13A H 0.8944 0.1797 0.1505 0.076 Uiso 1 1 calc R
C14 C 0.8503(11) 0.0425(10) 0.1137(4) 0.063(3) Uani 1 1 d .
H14A H 0.9292 0.0152 0.1146 0.075 Uiso 1 1 calc R
C15 C 0.7586(11) -0.0120(9) 0.0912(4) 0.060(3) Uani 1 1 d .
H15A H 0.7733 -0.0780 0.0765 0.072 Uiso 1 1 calc R
C16 C 0.6432(10) 0.0265(9) 0.0892(4) 0.050(3) Uani 1 1 d .
H16A H 0.5793 -0.0130 0.0732 0.061 Uiso 1 1 calc R
C21 C 0.4580(10) 0.2568(8) 0.0519(4) 0.047(3) Uani 1 1 d .
C22 C 0.5365(12) 0.2472(10) 0.0204(4) 0.064(3) Uani 1 1 d .
H22A H 0.6017 0.1991 0.0265 0.077 Uiso 1 1 calc R
C23 C 0.5250(13) 0.3060(11) -0.0212(4) 0.076(4) Uani 1 1 d .
H23A H 0.5807 0.2967 -0.0431 0.091 Uiso 1 1 calc R
C24 C 0.4316(12) 0.3775(10) -0.0296(4) 0.065(3) Uani 1 1 d .
H24A H 0.4235 0.4196 -0.0571 0.078 Uiso 1 1 calc R
C25 C 0.3514(11) 0.3871(10) 0.0014(4) 0.062(3) Uani 1 1 d .
H25A H 0.2849 0.4338 -0.0047 0.074 Uiso 1 1 calc R
C26 C 0.3671(11) 0.3283(9) 0.0424(4) 0.057(3) Uani 1 1 d .
H26A H 0.3123 0.3384 0.0646 0.069 Uiso 1 1 calc R
C31 C 0.3775(9) 0.0631(8) 0.0919(3) 0.041(2) Uani 1 1 d .
C32 C 0.3493(10) -0.0054(9) 0.1264(4) 0.058(3) Uani 1 1 d .
H32A H 0.3754 0.0124 0.1577 0.069 Uiso 1 1 calc R
C33 C 0.2844(11) -0.0992(9) 0.1172(4) 0.059(3) Uani 1 1 d .
H33A H 0.2703 -0.1465 0.1417 0.071 Uiso 1 1 calc R
C34 C 0.2409(11) -0.1231(10) 0.0723(4) 0.062(3) Uani 1 1 d .
H34A H 0.1943 -0.1859 0.0656 0.074 Uiso 1 1 calc R
C35 C 0.2652(11) -0.0559(9) 0.0376(4) 0.063(3) Uani 1 1 d .
H35A H 0.2357 -0.0732 0.0066 0.076 Uiso 1 1 calc R
C36 C 0.3325(10) 0.0380(9) 0.0463(4) 0.056(3) Uani 1 1 d .
H36A H 0.3474 0.0842 0.0216 0.068 Uiso 1 1 calc R
C41 C 0.1715(9) 0.4554(8) 0.1877(4) 0.042(3) Uani 1 1 d .
C42 C 0.0751(10) 0.4017(9) 0.2016(4) 0.053(3) Uani 1 1 d .
C43 C -0.0338(10) 0.4052(9) 0.1738(4) 0.056(3) Uani 1 1 d .
H43A H -0.1012 0.3694 0.1834 0.068 Uiso 1 1 calc R
C44 C -0.0444(10) 0.4614(9) 0.1319(4) 0.056(3) Uani 1 1 d .
C45 C 0.0535(11) 0.5112(9) 0.1186(4) 0.055(3) Uani 1 1 d .
H45A H 0.0469 0.5476 0.0897 0.066 Uiso 1 1 calc R
C46 C 0.1616(10) 0.5109(8) 0.1455(4) 0.049(3) Uani 1 1 d .
C47 C 0.0837(10) 0.3375(9) 0.2472(4) 0.056(3) Uani 1 1 d .
H47A H 0.1056 0.3860 0.2733 0.083 Uiso 1 1 calc R
H47B H 0.1446 0.2815 0.2467 0.083 Uiso 1 1 calc R
H47C H 0.0064 0.3042 0.2505 0.083 Uiso 1 1 calc R
C48 C -0.1699(11) 0.4676(12) 0.1041(5) 0.085(4) Uani 1 1 d .
H48A H -0.1678 0.5174 0.0781 0.128 Uiso 1 1 calc R
H48B H -0.2277 0.4931 0.1244 0.128 Uiso 1 1 calc R
H48C H -0.1934 0.3961 0.0923 0.128 Uiso 1 1 calc R
C49 C 0.2674(10) 0.5736(9) 0.1309(4) 0.059(3) Uani 1 1 d .
H49A H 0.2382 0.6339 0.1112 0.089 Uiso 1 1 calc R
H49B H 0.3160 0.5261 0.1138 0.089 Uiso 1 1 calc R
H49C H 0.3159 0.6010 0.1585 0.089 Uiso 1 1 calc R
C51 C 0.5646(9) 0.3891(8) 0.2778(3) 0.045(3) Uani 1 1 d .
C52 C 0.5626(10) 0.3020(9) 0.3089(4) 0.052(3) Uani 1 1 d .
C53 C 0.6689(10) 0.2642(9) 0.3294(4) 0.051(3) Uani 1 1 d .
H53A H 0.6685 0.2052 0.3501 0.061 Uiso 1 1 calc R
C54 C 0.7765(10) 0.3074(9) 0.3215(4) 0.056(3) Uani 1 1 d .
C55 C 0.7749(10) 0.3968(9) 0.2902(4) 0.049(3) Uani 1 1 d .
H55A H 0.8485 0.4282 0.2843 0.059 Uiso 1 1 calc R
C56 C 0.6703(10) 0.4382(8) 0.2686(4) 0.049(3) Uani 1 1 d .
C57 C 0.4472(10) 0.2537(8) 0.3207(4) 0.054(3) Uani 1 1 d .
H57A H 0.4438 0.2581 0.3542 0.081 Uiso 1 1 calc R
H57B H 0.4429 0.1782 0.3110 0.081 Uiso 1 1 calc R
H57C H 0.3798 0.2933 0.3046 0.081 Uiso 1 1 calc R
C58 C 0.8935(10) 0.2678(9) 0.3455(4) 0.058(3) Uani 1 1 d .
H58A H 0.8809 0.1999 0.3613 0.088 Uiso 1 1 calc R
H58B H 0.9263 0.3213 0.3682 0.088 Uiso 1 1 calc R
H58C H 0.9497 0.2563 0.3226 0.088 Uiso 1 1 calc R
C59 C 0.6720(9) 0.5367(9) 0.2384(4) 0.056(3) Uani 1 1 d .
H59A H 0.7530 0.5483 0.2303 0.083 Uiso 1 1 calc R
H59B H 0.6468 0.5994 0.2553 0.083 Uiso 1 1 calc R
H59C H 0.6173 0.5264 0.2101 0.083 Uiso 1 1 calc R
O1S O -0.0072(12) 0.2985(9) -0.0348(4) 0.113(4) Uani 1 1 d .
C1S C 0.0619(14) 0.2071(15) -0.0239(6) 0.099(5) Uani 1 1 d .
H1SA H 0.1476 0.2244 -0.0238 0.118 Uiso 1 1 calc R
H1SB H 0.0408 0.1501 -0.0471 0.118 Uiso 1 1 calc R
C2S C 0.0382(15) 0.1700(15) 0.0222(6) 0.106(5) Uani 1 1 d .
H2SA H -0.0098 0.1032 0.0201 0.127 Uiso 1 1 calc R
H2SB H 0.1135 0.1569 0.0424 0.127 Uiso 1 1 calc R
C3S C -0.0282(16) 0.2590(12) 0.0395(5) 0.097(5) Uani 1 1 d .
H3SA H -0.1103 0.2354 0.0435 0.116 Uiso 1 1 calc R
H3SB H 0.0110 0.2825 0.0700 0.116 Uiso 1 1 calc R
C4S C -0.032(2) 0.3438(15) 0.0084(6) 0.137(8) Uani 1 1 d .
H4SB H 0.0279 0.3988 0.0191 0.164 Uiso 1 1 calc R
H4SA H -0.1123 0.3777 0.0052 0.164 Uiso 1 1 calc R

loop_
_atom_site_aniso_label
_atom_site_aniso_U_11
_atom_site_aniso_U_22
_atom_site_aniso_U_33
_atom_site_aniso_U_23
_atom_site_aniso_U_13
_atom_site_aniso_U_12
Ru1 0.0445(5) 0.0403(5) 0.0427(5) 0.0001(4) 0.0023(4) 0.0013(5)
P1 0.0469(16) 0.0426(16) 0.0422(16) 0.0010(12) 0.0017(13) -0.0008(13)
O1 0.076(6) 0.056(5) 0.059(5) 0.005(4) -0.006(4) 0.017(5)
O2 0.042(4) 0.061(5) 0.068(5) -0.013(4) -0.004(4) -0.003(4)
O3 0.063(5) 0.061(5) 0.061(5) 0.005(4) 0.012(4) -0.003(4)
N1 0.043(5) 0.035(5) 0.048(5) 0.002(4) 0.001(4) 0.008(4)
N2 0.037(5) 0.041(5) 0.042(5) 0.007(4) -0.002(4) 0.003(4)
C1 0.051(7) 0.043(6) 0.040(6) -0.008(5) 0.008(5) -0.004(5)
C2 0.063(8) 0.042(7) 0.045(6) 0.009(5) 0.009(6) 0.015(6)
C3 0.069(8) 0.044(7) 0.041(6) -0.010(5) 0.008(6) -0.015(6)
C4 0.039(6) 0.034(6) 0.049(6) 0.006(5) 0.008(5) -0.005(5)
C5 0.051(7) 0.043(6) 0.057(7) -0.006(6) 0.001(6) 0.005(6)
C6 0.056(7) 0.048(7) 0.051(7) -0.014(6) 0.012(6) 0.000(6)
C11 0.050(7) 0.057(7) 0.034(6) 0.002(5) 0.004(5) -0.007(6)
C12 0.055(8) 0.060(8) 0.065(8) -0.001(6) 0.002(6) 0.018(6)
C13 0.059(8) 0.071(9) 0.057(7) 0.007(7) -0.003(6) 0.001(7)
C14 0.058(8) 0.071(9) 0.057(7) 0.003(7) -0.006(6) 0.009(7)
C15 0.079(9) 0.050(7) 0.050(7) 0.005(6) 0.003(7) 0.018(7)
C16 0.045(7) 0.047(7) 0.059(7) -0.002(6) 0.000(5) 0.001(6)
C21 0.048(6) 0.046(7) 0.046(6) 0.002(5) -0.002(5) 0.000(5)
C22 0.076(8) 0.061(8) 0.056(7) 0.012(6) 0.007(7) 0.022(7)
C23 0.096(10) 0.081(10) 0.056(8) 0.020(7) 0.024(7) 0.012(9)
C24 0.086(9) 0.059(8) 0.047(7) 0.013(6) -0.007(7) -0.003(8)
C25 0.067(8) 0.064(8) 0.053(8) 0.013(6) 0.000(6) 0.010(7)
C26 0.062(8) 0.059(7) 0.051(7) -0.002(6) 0.006(6) -0.006(7)
C31 0.041(6) 0.036(6) 0.045(6) -0.002(5) 0.002(5) 0.002(5)
C32 0.075(8) 0.057(8) 0.041(6) -0.003(6) 0.007(6) -0.010(7)
C33 0.087(9) 0.037(6) 0.056(8) -0.003(6) 0.015(7) -0.012(6)
C34 0.066(8) 0.052(7) 0.064(8) -0.002(7) -0.005(7) 0.002(6)
C35 0.079(9) 0.045(7) 0.059(8) -0.004(6) -0.018(7) -0.002(7)
C36 0.068(8) 0.059(8) 0.043(7) 0.000(6) 0.010(6) -0.002(6)
C41 0.037(6) 0.037(6) 0.052(7) -0.012(5) 0.005(5) 0.001(5)
C42 0.051(7) 0.053(7) 0.052(7) -0.014(6) -0.001(6) 0.011(6)
C43 0.037(6) 0.055(7) 0.079(9) -0.023(7) 0.015(6) 0.002(6)
C44 0.049(7) 0.047(7) 0.069(8) -0.018(6) -0.010(6) 0.007(6)
C45 0.063(8) 0.058(7) 0.041(6) -0.001(6) -0.003(6) 0.011(7)
C46 0.059(7) 0.040(6) 0.050(7) 0.002(5) 0.007(6) 0.010(6)
C47 0.050(7) 0.060(7) 0.057(7) 0.003(6) 0.006(6) 0.005(6)
C48 0.071(9) 0.087(10) 0.092(10) -0.028(8) -0.012(8) 0.025(8)
C49 0.058(7) 0.049(7) 0.070(8) 0.010(6) 0.003(6) 0.007(6)
C51 0.046(7) 0.045(6) 0.044(6) -0.002(5) -0.004(5) 0.006(5)
C52 0.061(7) 0.047(7) 0.049(6) 0.004(5) 0.002(6) -0.002(6)
C53 0.052(7) 0.054(7) 0.045(6) 0.001(5) 0.003(5) 0.003(6)
C54 0.056(7) 0.057(8) 0.051(7) -0.002(6) -0.009(6) 0.000(6)
C55 0.048(7) 0.053(7) 0.048(6) -0.003(5) 0.009(5) -0.004(6)
C56 0.048(7) 0.044(6) 0.054(7) -0.008(5) 0.000(6) -0.008(6)
C57 0.059(7) 0.045(7) 0.056(7) 0.005(5) -0.004(6) -0.001(6)
C58 0.059(7) 0.054(7) 0.059(7) 0.008(6) -0.008(6) 0.008(6)
C59 0.043(6) 0.065(8) 0.059(7) 0.016(6) 0.008(5) -0.002(6)
O1S 0.172(12) 0.096(8) 0.072(7) -0.003(6) 0.022(7) 0.001(8)
C1S 0.083(10) 0.119(15) 0.088(12) -0.041(11) -0.016(9) -0.010(11)
C2S 0.087(11) 0.126(15) 0.101(13) -0.018(11) 0.000(10) 0.006(11)
C3S 0.146(14) 0.089(11) 0.058(9) 0.017(8) 0.021(9) 0.039(11)
C4S 0.24(2) 0.105(14) 0.073(11) 0.004(11) 0.047(13) 0.014(15)

loop_
_atom_type_symbol
_atom_type_description
_atom_type_scat_dispersion_real
_atom_type_scat_dispersion_imag
_atom_type_scat_source
C C 0.0033 0.0016 'International Tables Vol C Tables 4.2.6.8 and 6.1.1.4'
H H 0.0000 0.0000 'International Tables Vol C Tables 4.2.6.8 and 6.1.1.4'
O O 0.0106 0.0060 'International Tables Vol C Tables 4.2.6.8 and 6.1.1.4'
N N 0.0061 0.0033 'International Tables Vol C Tables 4.2.6.8 and 6.1.1.4'
P P 0.1023 0.0942 'International Tables Vol C Tables 4.2.6.8 and 6.1.1.4'
Ru Ru -1.2594 0.8363 'International Tables Vol C Tables 4.2.6.8 and 6.1.1.4'

loop_
_geom_angle_atom_site_label_1
_geom_angle_atom_site_label_2
_geom_angle_atom_site_label_3
_geom_angle
C3 Ru1 C1 122.9(5)
C3 Ru1 C2 126.8(5)
C1 Ru1 C2 110.1(4)
C3 Ru1 C4 84.8(4)
C1 Ru1 C4 96.3(4)
C2 Ru1 C4 93.7(4)
C3 Ru1 P1 87.3(3)
C1 Ru1 P1 90.8(3)
C2 Ru1 P1 88.4(3)
C4 Ru1 P1 171.4(3)
C31 P1 C11 101.3(5)
C31 P1 C21 102.7(5)
C11 P1 C21 102.4(5)
C31 P1 Ru1 116.9(3)
C11 P1 Ru1 117.5(3)
C21 P1 Ru1 113.7(4)
C4 N1 C5 112.3(8)
C4 N1 C41 129.3(8)
C5 N1 C41 118.2(8)
C6 N2 C4 111.1(8)
C6 N2 C51 122.0(9)
C4 N2 C51 126.8(8)
O1 C1 Ru1 172.4(9)
O2 C2 Ru1 172.3(9)
O3 C3 Ru1 177.1(9)
N1 C4 N2 103.5(8)
N1 C4 Ru1 127.3(7)
N2 C4 Ru1 128.7(7)
C6 C5 N1 105.7(9)
C5 C6 N2 107.5(9)
C12 C11 C16 118.5(10)
C12 C11 P1 120.1(9)
C16 C11 P1 121.4(8)
C11 C12 C13 120.8(11)
C12 C13 C14 119.5(12)
C15 C14 C13 119.9(12)
C14 C15 C16 121.1(11)
C15 C16 C11 120.0(10)
C22 C21 C26 117.2(10)
C22 C21 P1 124.2(9)
C26 C21 P1 118.6(9)
C21 C22 C23 122.3(11)
C24 C23 C22 118.8(12)
C25 C24 C23 119.5(11)
C24 C25 C26 119.6(12)
C21 C26 C25 122.5(11)
C32 C31 C36 117.5(10)
C32 C31 P1 119.5(8)
C36 C31 P1 123.0(8)
C31 C32 C33 122.6(10)
C34 C33 C32 119.3(11)
C35 C34 C33 119.4(11)
C34 C35 C36 121.8(11)
C31 C36 C35 119.3(10)
C42 C41 C46 120.5(10)
C42 C41 N1 118.7(9)
C46 C41 N1 120.7(9)
C41 C42 C43 119.4(11)
C41 C42 C47 121.9(10)
C43 C42 C47 118.7(11)
C42 C43 C44 120.2(11)
C45 C44 C43 118.8(10)
C45 C44 C48 123.6(12)
C43 C44 C48 117.5(12)
C44 C45 C46 122.4(11)
C45 C46 C41 118.6(10)
C45 C46 C49 120.9(10)
C41 C46 C49 120.5(10)
C56 C51 C52 122.3(9)
C56 C51 N2 120.6(9)
C52 C51 N2 116.8(9)
C53 C52 C51 117.9(10)
C53 C52 C57 120.2(10)
C51 C52 C57 121.8(10)
C52 C53 C54 122.9(11)
C53 C54 C55 117.6(10)
C53 C54 C58 122.7(10)
C55 C54 C58 119.7(10)
C56 C55 C54 122.0(10)
C55 C56 C51 117.3(10)
C55 C56 C59 120.3(10)
C51 C56 C59 122.4(10)
C1S O1S C4S 106.4(12)
O1S C1S C2S 108.0(14)
C3S C2S C1S 103.2(14)
C4S C3S C2S 109.6(14)
C3S C4S O1S 106.0(14)

loop_
_geom_bond_atom_site_label_1
_geom_bond_atom_site_label_2
_geom_bond_distance
Ru1 C3 1.909(12)
Ru1 C1 1.915(12)
Ru1 C2 1.929(13)
Ru1 C4 2.117(10)
Ru1 P1 2.341(3)
P1 C31 1.819(10)
P1 C11 1.847(11)
P1 C21 1.853(11)
O1 C1 1.166(12)
O2 C2 1.152(12)
O3 C3 1.165(12)
N1 C4 1.346(12)
N1 C5 1.397(13)
N1 C41 1.448(12)
N2 C6 1.376(12)
N2 C4 1.381(12)
N2 C51 1.453(12)
C5 C6 1.351(14)
C11 C12 1.366(15)
C11 C16 1.407(14)
C12 C13 1.390(15)
C13 C14 1.397(16)
C14 C15 1.342(16)
C15 C16 1.382(15)
C21 C22 1.349(15)
C21 C26 1.362(15)
C22 C23 1.406(16)
C23 C24 1.380(17)
C24 C25 1.352(16)
C25 C26 1.393(15)
C31 C32 1.379(14)
C31 C36 1.399(14)
C32 C33 1.388(15)
C33 C34 1.373(15)
C34 C35 1.362(16)
C35 C36 1.401(15)
C41 C42 1.374(14)
C41 C46 1.402(14)
C42 C43 1.393(15)
C42 C47 1.542(15)
C43 C44 1.400(16)
C44 C45 1.359(16)
C44 C48 1.550(16)
C45 C46 1.372(15)
C46 C49 1.525(15)
C51 C56 1.392(14)
C51 C52 1.415(14)
C52 C53 1.361(14)
C52 C57 1.507(15)
C53 C54 1.370(15)
C54 C55 1.436(15)
C54 C58 1.505(14)
C55 C56 1.373(14)
C56 C59 1.508(14)
O1S C1S 1.395(18)
O1S C4S 1.434(18)
C1S C2S 1.47(2)
C2S C3S 1.458(19)
C3S C4S 1.39(2)
